data_7020671
loop_
_publ_author_name
'Laurila, Elina'
'Oresmaa, Larisa'
'Hassinen, Jorma'
'Hirva, Pipsa'
'Haukka, Matti'

_publ_section_title
;
 Neutral one-dimensional metal chains consisting of alternating anionic
 and cationic rhodium complexes.
;
_journal_issue 2
_journal_name_full 'Dalton transactions (Cambridge, England : 2003)'
_journal_page_first 395
_journal_page_last 398
_journal_paper_doi 10.1039/c2dt31671d
_journal_volume 42
_journal_year 2013
_chemical_formula_moiety 'C14 H8 N2 O2 Rh, C2 Cl2 O2 Rh'
_chemical_formula_sum 'C16 H8 Cl2 N2 O4 Rh2'
_chemical_formula_weight 568.96
_chemical_name_systematic
;
?
;
_space_group_IT_number 2
_symmetry_cell_setting triclinic
_symmetry_space_group_name_Hall '-P 1'
_symmetry_space_group_name_H-M 'P -1'
_atom_sites_solution_hydrogens geom
_atom_sites_solution_primary direct
_atom_sites_solution_secondary difmap
_audit_creation_method SHELXL-97
_cell_angle_alpha 72.6080(10)
_cell_angle_beta 80.9340(10)
_cell_angle_gamma 86.5110(10)
_cell_formula_units_Z 4
_cell_length_a 6.56520(10)
_cell_length_b 16.7058(4)
_cell_length_c 16.9994(4)
_cell_measurement_reflns_used 5709
_cell_measurement_temperature 100(2)
_cell_measurement_theta_max 30.16
_cell_measurement_theta_min 2.50
_cell_volume 1756.79(7)
_computing_cell_refinement 'SAINT (Bruker AXS, 2009)'
_computing_data_collection 'APEX2 (Bruker AXS, 2010)'
_computing_data_reduction 'SAINT (Bruker AXS, 2009)'
_computing_molecular_graphics 'Diamond v.3.2e (Brandenburg, 2010)'
_computing_publication_material 'SHELXL-97 (Sheldrick, 2008)'
_computing_structure_refinement 'SHELXL-97 (Sheldrick, 2008)'
_computing_structure_solution 'SHELXS-97 (Sheldrick, 2008)'
_diffrn_ambient_temperature 100(2)
_diffrn_detector_area_resol_mean 16
_diffrn_measured_fraction_theta_full 0.968
_diffrn_measured_fraction_theta_max 0.968
_diffrn_measurement_device '62mm x 62mm CCD camera on \k-goniostat'
_diffrn_measurement_device_type 'Bruker KAPPA APEX II DUO CCD'
_diffrn_measurement_method '\f scans and \w scans with \k offset'
_diffrn_radiation_monochromator 'curved graphite crystal'
_diffrn_radiation_source 'fine-focus sealed tube'
_diffrn_radiation_type MoK\a
_diffrn_radiation_wavelength 0.71073
_diffrn_reflns_av_R_equivalents 0.0193
_diffrn_reflns_av_sigmaI/netI 0.0354
_diffrn_reflns_limit_h_max 9
_diffrn_reflns_limit_h_min -9
_diffrn_reflns_limit_k_max 23
_diffrn_reflns_limit_k_min -23
_diffrn_reflns_limit_l_max 20
_diffrn_reflns_limit_l_min -23
_diffrn_reflns_number 15324
_diffrn_reflns_theta_full 30.17
_diffrn_reflns_theta_max 30.17
_diffrn_reflns_theta_min 2.50
_exptl_absorpt_coefficient_mu 2.207
_exptl_absorpt_correction_T_max 0.9530
_exptl_absorpt_correction_T_min 0.6641
_exptl_absorpt_correction_type multi-scan
_exptl_absorpt_process_details 'SADABS (Sheldrick, 2008)'
_exptl_crystal_colour 'red, lustrous'
_exptl_crystal_density_diffrn 2.151
_exptl_crystal_density_method 'not measured'
_exptl_crystal_description needle
_exptl_crystal_F_000 1096
_exptl_crystal_size_max 0.20
_exptl_crystal_size_mid 0.11
_exptl_crystal_size_min 0.02
_refine_diff_density_max 0.734
_refine_diff_density_min -0.519
_refine_diff_density_rms 0.107
_refine_ls_extinction_method none
_refine_ls_goodness_of_fit_ref 1.014
_refine_ls_hydrogen_treatment constr
_refine_ls_matrix_type full
_refine_ls_number_parameters 469
_refine_ls_number_reflns 10077
_refine_ls_number_restraints 0
_refine_ls_restrained_S_all 1.014
_refine_ls_R_factor_all 0.0435
_refine_ls_R_factor_gt 0.0269
_refine_ls_shift/su_max 0.002
_refine_ls_shift/su_mean 0.000
_refine_ls_structure_factor_coef Fsqd
_refine_ls_weighting_details 'calc w=1/[\s^2^(Fo^2^)+(0.0239P)^2^+0.0000P] where P=(Fo^2^+2Fc^2^)/3'
_refine_ls_weighting_scheme calc
_refine_ls_wR_factor_gt 0.0508
_refine_ls_wR_factor_ref 0.0549
_reflns_number_gt 7971
_reflns_number_total 10077
_reflns_threshold_expression >2sigma(I)
_cod_data_source_file c2dt31671d.txt
_cod_data_source_block 2
_cod_original_cell_volume 1756.79(6)
_cod_database_code 7020671

loop_
_symmetry_equiv_pos_as_xyz
'x, y, z'
'-x, -y, -z'

loop_
_atom_site_label
_atom_site_type_symbol
_atom_site_fract_x
_atom_site_fract_y
_atom_site_fract_z
_atom_site_U_iso_or_equiv
_atom_site_adp_type
_atom_site_occupancy
_atom_site_symmetry_multiplicity
_atom_site_calc_flag
_atom_site_refinement_flags
Rh1 Rh 0.07716(3) 0.463557(12) 0.305024(12) 0.01515(4) Uani 1 1 d .
Rh2 Rh 0.58720(3) 0.461659(13) 0.289042(12) 0.01635(4) Uani 1 1 d .
Cl1 Cl 0.63530(11) 0.59337(4) 0.18461(4) 0.02465(13) Uani 1 1 d .
Cl2 Cl 0.65528(9) 0.38474(4) 0.19087(4) 0.01847(12) Uani 1 1 d .
O1 O 0.0555(3) 0.64602(12) 0.29517(13) 0.0300(5) Uani 1 1 d .
O2 O -0.0344(4) 0.42244(13) 0.49009(12) 0.0341(5) Uani 1 1 d .
O3 O 0.4779(4) 0.55615(16) 0.41329(15) 0.0441(6) Uani 1 1 d .
O4 O 0.5240(3) 0.29461(14) 0.41551(13) 0.0338(5) Uani 1 1 d .
N1 N 0.0923(3) 0.33940(13) 0.30344(13) 0.0161(4) Uani 1 1 d .
N2 N 0.1500(3) 0.48113(13) 0.17759(13) 0.0164(4) Uani 1 1 d .
C1 C 0.0645(4) 0.57712(17) 0.29852(16) 0.0199(5) Uani 1 1 d .
C2 C 0.0087(4) 0.43846(16) 0.42015(17) 0.0207(5) Uani 1 1 d .
C3 C 0.5224(4) 0.51942(19) 0.36693(19) 0.0274(6) Uani 1 1 d .
C4 C 0.5483(4) 0.35921(18) 0.36854(17) 0.0226(5) Uani 1 1 d .
C10 C 0.0628(4) 0.26928(16) 0.36748(16) 0.0187(5) Uani 1 1 d .
H10 H 0.0319 0.2741 0.4224 0.022 Uiso 1 1 calc R
C11 C 0.0755(4) 0.18943(17) 0.35661(17) 0.0218(5) Uani 1 1 d .
H11 H 0.0521 0.1410 0.4034 0.026 Uiso 1 1 calc R
C12 C 0.1222(4) 0.18163(16) 0.27771(17) 0.0210(5) Uani 1 1 d .
H12 H 0.1339 0.1276 0.2696 0.025 Uiso 1 1 calc R
C13 C 0.1527(4) 0.25376(16) 0.20905(16) 0.0183(5) Uani 1 1 d .
C14 C 0.2008(4) 0.25195(18) 0.12424(17) 0.0229(5) Uani 1 1 d .
H14 H 0.2116 0.1995 0.1126 0.028 Uiso 1 1 calc R
C15 C 0.2312(4) 0.32402(18) 0.06029(17) 0.0229(5) Uani 1 1 d .
H15 H 0.2634 0.3212 0.0047 0.028 Uiso 1 1 calc R
C16 C 0.2156(4) 0.40409(17) 0.07545(16) 0.0200(5) Uani 1 1 d .
C17 C 0.2471(4) 0.48095(17) 0.01200(16) 0.0208(5) Uani 1 1 d .
H17 H 0.2807 0.4816 -0.0446 0.025 Uiso 1 1 calc R
C18 C 0.2292(4) 0.55449(18) 0.03234(17) 0.0226(5) Uani 1 1 d .
H18 H 0.2496 0.6066 -0.0100 0.027 Uiso 1 1 calc R
C19 C 0.1804(4) 0.55257(16) 0.11633(16) 0.0198(5) Uani 1 1 d .
H19 H 0.1686 0.6040 0.1299 0.024 Uiso 1 1 calc R
C20 C 0.1687(4) 0.40760(16) 0.15759(15) 0.0153(5) Uani 1 1 d .
C21 C 0.1370(3) 0.33175(16) 0.22499(15) 0.0154(5) Uani 1 1 d .
Rh1B Rh 0.32556(3) 0.120645(12) 0.663828(12) 0.01583(4) Uani 1 1 d .
Rh2B Rh -0.18550(3) 0.109368(12) 0.700679(12) 0.01524(4) Uani 1 1 d .
Cl1B Cl -0.13029(10) 0.03365(4) 0.60179(4) 0.02222(13) Uani 1 1 d .
Cl2B Cl -0.18754(9) -0.01368(4) 0.81585(4) 0.01771(11) Uani 1 1 d .
O1B O 0.4094(3) 0.09895(14) 0.49224(12) 0.0305(5) Uani 1 1 d .
O2B O 0.2765(3) 0.30484(13) 0.58262(13) 0.0329(5) Uani 1 1 d .
O3B O -0.2079(3) 0.26278(13) 0.55762(13) 0.0305(5) Uani 1 1 d .
O4B O -0.2511(3) 0.20173(12) 0.82820(12) 0.0255(4) Uani 1 1 d .
N1B N 0.2837(3) 0.12524(13) 0.78603(12) 0.0146(4) Uani 1 1 d .
N2B N 0.3358(3) -0.00683(13) 0.72677(13) 0.0163(4) Uani 1 1 d .
C1B C 0.3756(4) 0.10706(17) 0.55686(16) 0.0217(5) Uani 1 1 d .
C2B C 0.2980(4) 0.23532(18) 0.61415(16) 0.0214(5) Uani 1 1 d .
C3B C -0.1981(4) 0.20454(17) 0.61324(16) 0.0205(5) Uani 1 1 d .
C4B C -0.2260(4) 0.16825(16) 0.77831(16) 0.0185(5) Uani 1 1 d .
C10B C 0.2605(4) 0.19185(16) 0.81502(16) 0.0176(5) Uani 1 1 d .
H10B H 0.2597 0.2462 0.7762 0.021 Uiso 1 1 calc R
C11B C 0.2377(4) 0.18513(17) 0.89939(17) 0.0220(5) Uani 1 1 d .
H11B H 0.2206 0.2341 0.9173 0.026 Uiso 1 1 calc R
C12B C 0.2398(4) 0.10755(18) 0.95648(17) 0.0230(5) Uani 1 1 d .
H12B H 0.2250 0.1023 1.0143 0.028 Uiso 1 1 calc R
C13B C 0.2641(4) 0.03544(17) 0.92884(16) 0.0190(5) Uani 1 1 d .
C14B C 0.2677(4) -0.04862(18) 0.98382(16) 0.0226(5) Uani 1 1 d .
H14B H 0.2548 -0.0575 1.0422 0.027 Uiso 1 1 calc R
C15B C 0.2891(4) -0.11545(18) 0.95339(17) 0.0228(5) Uani 1 1 d .
H15B H 0.2894 -0.1704 0.9911 0.027 Uiso 1 1 calc R
C16B C 0.3114(4) -0.10513(16) 0.86579(16) 0.0190(5) Uani 1 1 d .
C17B C 0.3336(4) -0.17166(17) 0.83039(18) 0.0229(5) Uani 1 1 d .
H17B H 0.3319 -0.2281 0.8651 0.028 Uiso 1 1 calc R
C18B C 0.3578(4) -0.15465(17) 0.74506(18) 0.0239(6) Uani 1 1 d .
H18B H 0.3737 -0.1992 0.7204 0.029 Uiso 1 1 calc R
C19B C 0.3586(4) -0.07161(17) 0.69515(17) 0.0224(5) Uani 1 1 d .
H19B H 0.3762 -0.0606 0.6364 0.027 Uiso 1 1 calc R
C20B C 0.3120(3) -0.02323(16) 0.81096(15) 0.0154(5) Uani 1 1 d .
C21B C 0.2853(3) 0.04720(16) 0.84292(15) 0.0153(5) Uani 1 1 d .

loop_
_atom_site_aniso_label
_atom_site_aniso_U_11
_atom_site_aniso_U_22
_atom_site_aniso_U_33
_atom_site_aniso_U_23
_atom_site_aniso_U_13
_atom_site_aniso_U_12
Rh1 0.01786(9) 0.01301(9) 0.01477(9) -0.00475(7) -0.00172(7) 0.00001(7)
Rh2 0.01470(9) 0.01780(10) 0.01662(9) -0.00490(7) -0.00253(7) -0.00101(7)
Cl1 0.0299(3) 0.0169(3) 0.0258(3) -0.0032(2) -0.0055(3) -0.0014(2)
Cl2 0.0183(3) 0.0185(3) 0.0188(3) -0.0056(2) -0.0032(2) -0.0002(2)
O1 0.0425(12) 0.0172(10) 0.0283(11) -0.0063(8) 0.0001(9) -0.0007(9)
O2 0.0621(15) 0.0200(10) 0.0185(10) -0.0059(8) 0.0026(9) -0.0089(10)
O3 0.0456(14) 0.0537(16) 0.0437(14) -0.0334(13) 0.0004(11) -0.0043(12)
O4 0.0397(12) 0.0321(12) 0.0234(11) 0.0038(9) -0.0070(9) -0.0068(10)
N1 0.0161(10) 0.0161(10) 0.0163(10) -0.0049(8) -0.0030(8) 0.0006(8)
N2 0.0147(10) 0.0173(10) 0.0175(10) -0.0054(8) -0.0028(8) 0.0006(8)
C1 0.0218(13) 0.0194(13) 0.0175(12) -0.0057(10) 0.0000(9) 0.0001(10)
C2 0.0256(13) 0.0110(11) 0.0256(14) -0.0052(10) -0.0040(10) -0.0015(10)
C3 0.0235(14) 0.0299(15) 0.0300(15) -0.0107(12) -0.0027(11) -0.0040(12)
C4 0.0189(12) 0.0301(15) 0.0197(13) -0.0080(11) -0.0030(10) -0.0021(11)
C10 0.0217(12) 0.0176(12) 0.0166(12) -0.0048(9) -0.0030(9) -0.0004(10)
C11 0.0246(13) 0.0171(12) 0.0230(13) -0.0028(10) -0.0067(10) -0.0020(10)
C12 0.0212(13) 0.0149(12) 0.0286(14) -0.0078(10) -0.0065(10) 0.0017(10)
C13 0.0157(11) 0.0193(12) 0.0222(12) -0.0090(10) -0.0045(9) 0.0013(9)
C14 0.0238(13) 0.0236(14) 0.0265(14) -0.0146(11) -0.0054(11) 0.0019(11)
C15 0.0254(13) 0.0268(14) 0.0186(12) -0.0102(11) -0.0030(10) 0.0007(11)
C16 0.0158(12) 0.0263(14) 0.0191(12) -0.0080(10) -0.0036(9) -0.0006(10)
C17 0.0154(11) 0.0292(15) 0.0175(12) -0.0066(10) -0.0024(9) 0.0002(10)
C18 0.0213(13) 0.0234(13) 0.0195(12) -0.0005(10) -0.0033(10) -0.0013(10)
C19 0.0192(12) 0.0177(12) 0.0209(12) -0.0038(10) -0.0022(9) -0.0004(10)
C20 0.0129(11) 0.0181(12) 0.0160(11) -0.0058(9) -0.0034(8) 0.0000(9)
C21 0.0099(10) 0.0193(12) 0.0175(11) -0.0058(9) -0.0031(8) 0.0005(9)
Rh1B 0.01800(9) 0.01667(10) 0.01284(9) -0.00477(7) -0.00120(7) -0.00088(7)
Rh2B 0.01376(9) 0.01580(9) 0.01587(9) -0.00433(7) -0.00158(7) -0.00107(7)
Cl1B 0.0265(3) 0.0221(3) 0.0196(3) -0.0087(2) -0.0025(2) -0.0006(2)
Cl2B 0.0176(3) 0.0175(3) 0.0174(3) -0.0039(2) -0.0028(2) -0.0004(2)
O1B 0.0380(12) 0.0374(12) 0.0170(10) -0.0098(9) -0.0030(8) -0.0009(9)
O2B 0.0395(12) 0.0239(11) 0.0299(11) -0.0025(9) -0.0010(9) 0.0033(9)
O3B 0.0352(11) 0.0258(11) 0.0255(11) 0.0003(9) -0.0034(9) -0.0048(9)
O4B 0.0312(11) 0.0224(10) 0.0228(10) -0.0078(8) -0.0009(8) -0.0026(8)
N1B 0.0127(9) 0.0163(10) 0.0146(9) -0.0040(8) -0.0019(7) -0.0016(8)
N2B 0.0162(10) 0.0163(10) 0.0174(10) -0.0070(8) -0.0009(8) -0.0005(8)
C1B 0.0237(13) 0.0206(13) 0.0193(13) -0.0041(10) -0.0023(10) -0.0007(10)
C2B 0.0196(12) 0.0264(14) 0.0173(12) -0.0064(10) 0.0004(9) -0.0022(10)
C3B 0.0200(12) 0.0231(13) 0.0196(12) -0.0083(10) -0.0004(9) -0.0048(10)
C4B 0.0163(11) 0.0163(12) 0.0208(12) -0.0024(10) -0.0019(9) -0.0023(9)
C10B 0.0168(11) 0.0178(12) 0.0184(12) -0.0062(10) -0.0013(9) -0.0007(9)
C11B 0.0229(13) 0.0242(14) 0.0233(13) -0.0135(11) -0.0027(10) -0.0019(11)
C12B 0.0212(13) 0.0329(15) 0.0177(12) -0.0117(11) -0.0018(10) -0.0025(11)
C13B 0.0165(11) 0.0228(13) 0.0182(12) -0.0063(10) -0.0034(9) -0.0012(10)
C14B 0.0240(13) 0.0265(14) 0.0153(12) -0.0016(10) -0.0043(10) -0.0033(11)
C15B 0.0194(12) 0.0232(14) 0.0207(13) 0.0021(10) -0.0035(10) -0.0024(10)
C16B 0.0124(11) 0.0197(13) 0.0225(13) -0.0025(10) -0.0016(9) -0.0021(9)
C17B 0.0179(12) 0.0173(13) 0.0319(15) -0.0039(11) -0.0040(10) -0.0034(10)
C18B 0.0213(13) 0.0196(13) 0.0334(15) -0.0122(11) -0.0020(11) -0.0017(10)
C19B 0.0243(13) 0.0208(13) 0.0234(13) -0.0101(11) -0.0007(10) 0.0000(10)
C20B 0.0099(10) 0.0187(12) 0.0173(12) -0.0043(9) -0.0019(8) -0.0020(9)
C21B 0.0098(10) 0.0190(12) 0.0175(11) -0.0056(9) -0.0017(8) -0.0039(9)

loop_
_atom_type_symbol
_atom_type_description
_atom_type_scat_dispersion_real
_atom_type_scat_dispersion_imag
_atom_type_scat_source
C C 0.0033 0.0016 'International Tables Vol C Tables 4.2.6.8 and 6.1.1.4'
H H 0.0000 0.0000 'International Tables Vol C Tables 4.2.6.8 and 6.1.1.4'
N N 0.0061 0.0033 'International Tables Vol C Tables 4.2.6.8 and 6.1.1.4'
O O 0.0106 0.0060 'International Tables Vol C Tables 4.2.6.8 and 6.1.1.4'
Cl Cl 0.1484 0.1585 'International Tables Vol C Tables 4.2.6.8 and 6.1.1.4'
Rh Rh -1.1178 0.9187 'International Tables Vol C Tables 4.2.6.8 and 6.1.1.4'

loop_
_geom_angle_atom_site_label_1
_geom_angle_atom_site_label_2
_geom_angle_atom_site_label_3
_geom_angle
_geom_angle_site_symmetry_1
_geom_angle_site_symmetry_3
_geom_angle_publ_flag
C2 Rh1 C1 88.65(11) . . yes
C2 Rh1 N2 175.24(10) . . ?
C1 Rh1 N2 96.04(10) . . ?
C2 Rh1 N1 95.20(10) . . ?
C1 Rh1 N1 176.07(10) . . ?
N2 Rh1 N1 80.10(8) . . yes
C2 Rh1 Rh2 89.50(8) . 1_455 ?
C1 Rh1 Rh2 92.14(8) . 1_455 ?
N2 Rh1 Rh2 89.52(5) . 1_455 ?
N1 Rh1 Rh2 87.16(6) . 1_455 ?
C2 Rh1 Rh2 99.71(8) . . ?
C1 Rh1 Rh2 91.20(8) . . ?
N2 Rh1 Rh2 81.04(5) . . ?
N1 Rh1 Rh2 88.89(6) . . ?
Rh2 Rh1 Rh2 170.275(9) 1_455 . yes
C4 Rh2 C3 92.63(13) . . yes
C4 Rh2 Cl2 86.05(9) . . ?
C3 Rh2 Cl2 177.38(9) . . ?
C4 Rh2 Cl1 179.06(9) . . ?
C3 Rh2 Cl1 88.13(10) . . ?
Cl2 Rh2 Cl1 93.18(2) . . yes
C4 Rh2 Rh1 83.72(8) . . ?
C3 Rh2 Rh1 80.66(9) . . ?
Cl2 Rh2 Rh1 96.936(16) . . ?
Cl1 Rh2 Rh1 95.860(18) . . ?
C10 N1 C21 118.2(2) . . ?
C10 N1 Rh1 128.97(17) . . ?
C21 N1 Rh1 112.83(16) . . ?
C19 N2 C20 118.4(2) . . ?
C19 N2 Rh1 128.73(18) . . ?
C20 N2 Rh1 112.83(16) . . ?
O1 C1 Rh1 179.4(3) . . ?
O2 C2 Rh1 179.1(3) . . ?
O3 C3 Rh2 177.8(3) . . ?
O4 C4 Rh2 177.6(3) . . ?
N1 C10 C11 122.5(2) . . ?
N1 C10 H10 118.7 . . ?
C11 C10 H10 118.7 . . ?
C12 C11 C10 119.3(2) . . ?
C12 C11 H11 120.3 . . ?
C10 C11 H11 120.3 . . ?
C11 C12 C13 119.7(2) . . ?
C11 C12 H12 120.1 . . ?
C13 C12 H12 120.1 . . ?
C21 C13 C12 117.6(2) . . ?
C21 C13 C14 118.6(2) . . ?
C12 C13 C14 123.8(2) . . ?
C15 C14 C13 121.1(2) . . ?
C15 C14 H14 119.5 . . ?
C13 C14 H14 119.5 . . ?
C14 C15 C16 121.0(2) . . ?
C14 C15 H15 119.5 . . ?
C16 C15 H15 119.5 . . ?
C20 C16 C17 117.2(2) . . ?
C20 C16 C15 119.0(2) . . ?
C17 C16 C15 123.7(2) . . ?
C18 C17 C16 119.7(2) . . ?
C18 C17 H17 120.2 . . ?
C16 C17 H17 120.2 . . ?
C17 C18 C19 119.5(2) . . ?
C17 C18 H18 120.2 . . ?
C19 C18 H18 120.2 . . ?
N2 C19 C18 122.2(2) . . ?
N2 C19 H19 118.9 . . ?
C18 C19 H19 118.9 . . ?
N2 C20 C16 122.9(2) . . ?
N2 C20 C21 117.1(2) . . ?
C16 C20 C21 120.0(2) . . ?
N1 C21 C13 122.6(2) . . ?
N1 C21 C20 117.1(2) . . ?
C13 C21 C20 120.2(2) . . ?
C2B Rh1B C1B 88.25(11) . . yes
C2B Rh1B N1B 96.59(10) . . ?
C1B Rh1B N1B 174.79(10) . . ?
C2B Rh1B N2B 175.26(10) . . ?
C1B Rh1B N2B 95.34(10) . . ?
N1B Rh1B N2B 79.94(8) . . yes
C2B Rh1B Rh2B 88.49(8) . . ?
C1B Rh1B Rh2B 100.20(8) . . ?
N1B Rh1B Rh2B 81.92(5) . . ?
N2B Rh1B Rh2B 87.83(6) . . ?
C2B Rh1B Rh2B 100.49(8) . 1_655 ?
C1B Rh1B Rh2B 98.40(8) . 1_655 ?
N1B Rh1B Rh2B 78.86(5) . 1_655 ?
N2B Rh1B Rh2B 82.09(6) . 1_655 ?
Rh2B Rh1B Rh2B 159.573(9) . 1_655 yes
C3B Rh2B C4B 92.89(11) . . yes
C3B Rh2B Cl1B 87.36(8) . . ?
C4B Rh2B Cl1B 179.41(8) . . ?
C3B Rh2B Cl2B 177.11(8) . . ?
C4B Rh2B Cl2B 86.38(8) . . ?
Cl1B Rh2B Cl2B 93.39(2) . . yes
C3B Rh2B Rh1B 88.89(8) . . ?
C4B Rh2B Rh1B 96.76(8) . . ?
Cl1B Rh2B Rh1B 82.718(17) . . ?
Cl2B Rh2B Rh1B 93.974(16) . . ?
C10B N1B C21B 117.8(2) . . ?
C10B N1B Rh1B 129.42(17) . . ?
C21B N1B Rh1B 112.76(16) . . ?
C19B N2B C20B 118.3(2) . . ?
C19B N2B Rh1B 128.52(18) . . ?
C20B N2B Rh1B 113.19(16) . . ?
O1B C1B Rh1B 178.8(2) . . ?
O2B C2B Rh1B 177.9(2) . . ?
O3B C3B Rh2B 178.3(2) . . ?
O4B C4B Rh2B 177.5(2) . . ?
N1B C10B C11B 122.9(2) . . ?
N1B C10B H10B 118.5 . . ?
C11B C10B H10B 118.5 . . ?
C12B C11B C10B 119.6(2) . . ?
C12B C11B H11B 120.2 . . ?
C10B C11B H11B 120.2 . . ?
C11B C12B C13B 119.5(2) . . ?
C11B C12B H12B 120.3 . . ?
C13B C12B H12B 120.3 . . ?
C21B C13B C12B 117.6(2) . . ?
C21B C13B C14B 118.7(2) . . ?
C12B C13B C14B 123.7(2) . . ?
C15B C14B C13B 120.8(2) . . ?
C15B C14B H14B 119.6 . . ?
C13B C14B H14B 119.6 . . ?
C14B C15B C16B 121.5(2) . . ?
C14B C15B H15B 119.2 . . ?
C16B C15B H15B 119.2 . . ?
C17B C16B C20B 117.3(2) . . ?
C17B C16B C15B 124.3(2) . . ?
C20B C16B C15B 118.4(2) . . ?
C18B C17B C16B 119.6(2) . . ?
C18B C17B H17B 120.2 . . ?
C16B C17B H17B 120.2 . . ?
C17B C18B C19B 119.4(3) . . ?
C17B C18B H18B 120.3 . . ?
C19B C18B H18B 120.3 . . ?
N2B C19B C18B 122.5(3) . . ?
N2B C19B H19B 118.7 . . ?
C18B C19B H19B 118.7 . . ?
N2B C20B C16B 122.9(2) . . ?
N2B C20B C21B 117.0(2) . . ?
C16B C20B C21B 120.2(2) . . ?
N1B C21B C13B 122.5(2) . . ?
N1B C21B C20B 117.1(2) . . ?
C13B C21B C20B 120.3(2) . . ?

loop_
_geom_bond_atom_site_label_1
_geom_bond_atom_site_label_2
_geom_bond_distance
_geom_bond_site_symmetry_2
_geom_bond_publ_flag
Rh1 C2 1.861(3) . yes
Rh1 C1 1.865(3) . yes
Rh1 N2 2.078(2) . yes
Rh1 N1 2.078(2) . yes
Rh1 Rh2 3.2734(3) 1_455 yes
Rh1 Rh2 3.3155(3) . yes
Rh2 C4 1.839(3) . yes
Rh2 C3 1.844(3) . yes
Rh2 Cl2 2.3692(6) . yes
Rh2 Cl1 2.3803(7) . yes
O1 C1 1.134(3) . ?
O2 C2 1.131(3) . ?
O3 C3 1.130(4) . ?
O4 C4 1.137(3) . ?
N1 C10 1.339(3) . ?
N1 C21 1.362(3) . ?
N2 C19 1.330(3) . ?
N2 C20 1.363(3) . ?
C10 C11 1.396(4) . ?
C10 H10 0.9500 . ?
C11 C12 1.371(4) . ?
C11 H11 0.9500 . ?
C12 C13 1.403(4) . ?
C12 H12 0.9500 . ?
C13 C21 1.402(3) . ?
C13 C14 1.436(4) . ?
C14 C15 1.360(4) . ?
C14 H14 0.9500 . ?
C15 C16 1.431(4) . ?
C15 H15 0.9500 . ?
C16 C20 1.400(3) . ?
C16 C17 1.410(4) . ?
C17 C18 1.366(4) . ?
C17 H17 0.9500 . ?
C18 C19 1.404(4) . ?
C18 H18 0.9500 . ?
C19 H19 0.9500 . ?
C20 C21 1.432(3) . ?
Rh1B C2B 1.859(3) . yes
Rh1B C1B 1.875(3) . yes
Rh1B N1B 2.076(2) . yes
Rh1B N2B 2.080(2) . yes
Rh1B Rh2B 3.3211(3) . yes
Rh1B Rh2B 3.3498(3) 1_655 yes
Rh2B C3B 1.831(3) . yes
Rh2B C4B 1.848(3) . yes
Rh2B Cl1B 2.3624(7) . yes
Rh2B Cl2B 2.3766(6) . yes
O1B C1B 1.133(3) . ?
O2B C2B 1.135(3) . ?
O3B C3B 1.143(3) . ?
O4B C4B 1.135(3) . ?
N1B C10B 1.337(3) . ?
N1B C21B 1.372(3) . ?
N2B C19B 1.336(3) . ?
N2B C20B 1.359(3) . ?
C10B C11B 1.389(4) . ?
C10B H10B 0.9500 . ?
C11B C12B 1.368(4) . ?
C11B H11B 0.9500 . ?
C12B C13B 1.410(4) . ?
C12B H12B 0.9500 . ?
C13B C21B 1.400(3) . ?
C13B C14B 1.437(4) . ?
C14B C15B 1.355(4) . ?
C14B H14B 0.9500 . ?
C15B C16B 1.432(4) . ?
C15B H15B 0.9500 . ?
C16B C17B 1.404(4) . ?
C16B C20B 1.406(3) . ?
C17B C18B 1.377(4) . ?
C17B H17B 0.9500 . ?
C18B C19B 1.393(4) . ?
C18B H18B 0.9500 . ?
C19B H19B 0.9500 . ?
C20B C21B 1.427(3) . ?
